data_1570035
loop_
_publ_author_name
'Barsukova, Marina'
'Sapianik, Aleksandr'
'Guillerm, Vincent'
'Shkurenko, Aleksander'
'Shaikh, Aslam C.'
'Parvatkar, Prakash'
'Bhatt, Prashant M.'
'Bonneau, Mickaele'
'Alhaji, Abdulhadi'
'Shekhah, Osama'
'Balestra, Salvador R. G.'
'Semino, Rocio'
'Maurin, Guillaume'
'Eddaoudi, Mohamed'

_publ_section_title
;
 Face-directed assembly of tailored isoreticular MOFs using centring
 structure-directing agents
;
_journal_name_full 'Nature Synthesis'
_journal_page_first 1
_journal_paper_doi 10.1038/s44160-023-00401-8
_journal_year 2023
_chemical_absolute_configuration ad
_chemical_formula_moiety '(In3 O (C27 H15 O6)2 (C40 H24.74 Br0.26 In0.26 N8)0.25 (C51 H36 N4)0.67 1+), (Br 1-)'
_chemical_formula_sum 'C98.03 H60.19 Br1.06 In3.06 N4.67 O13'
_chemical_formula_weight 1948.40
_space_group_crystal_system cubic
_space_group_IT_number 217
_space_group_name_Hall 'I -4 2 3'
_space_group_name_H-M_alt 'I -4 3 m'
_atom_sites_solution_hydrogens geom
_atom_sites_solution_primary direct
_atom_sites_solution_secondary difmap
_audit_creation_method SHELXL-2018/3
_cell_angle_alpha 90
_cell_angle_beta 90
_cell_angle_gamma 90
_cell_formula_units_Z 24
_cell_length_a 57.8453(8)
_cell_length_b 57.8453(8)
_cell_length_c 57.8453(8)
_cell_measurement_reflns_used 9886
_cell_measurement_temperature 100.0(1)
_cell_measurement_theta_max 35.90
_cell_measurement_theta_min 2.42
_cell_volume 193555(5)
_computing_cell_refinement 'SAINT V8.38A (Bruker, 2018)'
_computing_data_collection 'APEX3 v2018.7-2 (Bruker AXS Inc., 2018)'
_computing_data_reduction 'SAINT V8.38A (Bruker, 2018)'
_computing_molecular_graphics 'DIAMOND (Crystal Impact GbR, 2009'
_computing_publication_material 'PublCIF. Westrip, S. P. (2010). J. Appl. Cryst. 43, 920-925.'
_computing_structure_refinement 'SHELXL-2018/3 (Sheldrick, 2018)'
_computing_structure_solution 'SHELXS  (Sheldrick, 2008)'
_diffrn_ambient_temperature 100.0(1)
_diffrn_detector_area_resol_mean 8.3
_diffrn_measured_fraction_theta_full 0.994
_diffrn_measured_fraction_theta_max 0.994
_diffrn_measurement_device_type 'Bruker X8 PROSPECTOR APEX2 CCD'
_diffrn_measurement_method '\f and \w scans'
_diffrn_radiation_monochromator mirrors
_diffrn_radiation_type CuK\a
_diffrn_radiation_wavelength 1.54178
_diffrn_reflns_av_R_equivalents 0.0937
_diffrn_reflns_av_unetI/netI 0.0551
_diffrn_reflns_Laue_measured_fraction_full 0.994
_diffrn_reflns_Laue_measured_fraction_max 0.994
_diffrn_reflns_limit_h_max 29
_diffrn_reflns_limit_h_min -43
_diffrn_reflns_limit_k_max 42
_diffrn_reflns_limit_k_min -35
_diffrn_reflns_limit_l_max 28
_diffrn_reflns_limit_l_min -43
_diffrn_reflns_number 56946
_diffrn_reflns_point_group_measured_fraction_full 0.992
_diffrn_reflns_point_group_measured_fraction_max 0.992
_diffrn_reflns_theta_full 35.104
_diffrn_reflns_theta_max 35.104
_diffrn_reflns_theta_min 2.415
_diffrn_source 'Incoatec I\ms'
_exptl_absorpt_coefficient_mu 2.035
_exptl_absorpt_correction_T_max 0.0956
_exptl_absorpt_correction_T_min 0.0473
_exptl_absorpt_correction_type multi-scan
_exptl_absorpt_process_details
;
SADABS-2016/2 (Bruker,2016/2) was used for absorption correction.
wR2(int) was 0.1080 before and 0.0701 after correction.
The Ratio of minimum to maximum transmission is 0.4948.
The \l/2 correction factor is Not present.
;
_exptl_crystal_colour red-brown
_exptl_crystal_density_diffrn 0.401
_exptl_crystal_description 'rhombic dodecahedron'
_exptl_crystal_F_000 23340
_exptl_crystal_size_max 0.125
_exptl_crystal_size_mid 0.070
_exptl_crystal_size_min 0.040
_refine_diff_density_max 0.277
_refine_diff_density_min -0.419
_refine_diff_density_rms 0.055
_refine_ls_abs_structure_details
;
 Refined as an inversion twin.
;
_refine_ls_abs_structure_Flack 0.48(3)
_refine_ls_extinction_coef .
_refine_ls_extinction_method none
_refine_ls_goodness_of_fit_ref 1.017
_refine_ls_hydrogen_treatment constr
_refine_ls_matrix_type full
_refine_ls_number_parameters 642
_refine_ls_number_reflns 7497
_refine_ls_number_restraints 777
_refine_ls_restrained_S_all 62.721
_refine_ls_R_factor_all 0.0966
_refine_ls_R_factor_gt 0.0689
_refine_ls_shift/su_max 0.000
_refine_ls_shift/su_mean 0.000
_refine_ls_structure_factor_coef Fsqd
_refine_ls_weighting_details 'w=1/[\s^2^(Fo^2^)+(0.1864P)^2^] where P=(Fo^2^+2Fc^2^)/3'
_refine_ls_weighting_scheme calc
_refine_ls_wR_factor_gt 0.1999
_refine_ls_wR_factor_ref 0.2358
_reflns_Friedel_coverage 0.897
_reflns_Friedel_fraction_full 0.990
_reflns_Friedel_fraction_max 0.990
_reflns_number_gt 5264
_reflns_number_total 7497
_reflns_threshold_expression 'I > 2\s(I)'
_cod_data_source_file 44160_2023_401_MOESM15_ESM.cif
_cod_data_source_block In-sod-ZMOF-427
_cod_original_cell_volume 193555(8)
_cod_database_code 1570035
_shelx_shelxl_version_number 2018/3
_shelx_space_group_comment
;
The symmetry employed for this shelxl refinement is uniquely defined
by the following loop, which should always be used as a source of
symmetry information in preference to the above space-group names.
They are only intended as comments.
;
_shelx_estimated_absorpt_t_min 0.785
_shelx_estimated_absorpt_t_max 0.923
_platon_squeeze_void_probe_radius 1.20

loop_
_space_group_symop_operation_xyz
'x, y, z'
'y, -x, -z'
'-x, -y, z'
'-y, x, -z'
'-x, z, -y'
'x, -y, -z'
'-x, -z, y'
'-z, -y, x'
'-x, y, -z'
'z, -y, -x'
'z, x, y'
'y, z, x'
'-y, -z, x'
'z, -x, -y'
'-y, z, -x'
'-z, -x, y'
'-z, x, -y'
'y, -z, -x'
'-y, -x, z'
'y, x, z'
'x, -z, -y'
'x, z, y'
'-z, y, -x'
'z, y, x'
'x+1/2, y+1/2, z+1/2'
'y+1/2, -x+1/2, -z+1/2'
'-x+1/2, -y+1/2, z+1/2'
'-y+1/2, x+1/2, -z+1/2'
'-x+1/2, z+1/2, -y+1/2'
'x+1/2, -y+1/2, -z+1/2'
'-x+1/2, -z+1/2, y+1/2'
'-z+1/2, -y+1/2, x+1/2'
'-x+1/2, y+1/2, -z+1/2'
'z+1/2, -y+1/2, -x+1/2'
'z+1/2, x+1/2, y+1/2'
'y+1/2, z+1/2, x+1/2'
'-y+1/2, -z+1/2, x+1/2'
'z+1/2, -x+1/2, -y+1/2'
'-y+1/2, z+1/2, -x+1/2'
'-z+1/2, -x+1/2, y+1/2'
'-z+1/2, x+1/2, -y+1/2'
'y+1/2, -z+1/2, -x+1/2'
'-y+1/2, -x+1/2, z+1/2'
'y+1/2, x+1/2, z+1/2'
'x+1/2, -z+1/2, -y+1/2'
'x+1/2, z+1/2, y+1/2'
'-z+1/2, y+1/2, -x+1/2'
'z+1/2, y+1/2, x+1/2'

loop_
_atom_site_label
_atom_site_type_symbol
_atom_site_fract_x
_atom_site_fract_y
_atom_site_fract_z
_atom_site_U_iso_or_equiv
_atom_site_adp_type
_atom_site_occupancy
_atom_site_site_symmetry_order
_atom_site_calc_flag
_atom_site_refinement_flags_posn
_atom_site_refinement_flags_adp
_atom_site_refinement_flags_occupancy
_atom_site_disorder_assembly
_atom_site_disorder_group
In1 In -0.46916(7) -0.15697(4) -0.15697(4) 0.1189(16) Uani 1 2 d S TU P . .
In2 In -0.53037(8) -0.15745(4) -0.15745(4) 0.1222(17) Uani 1 2 d S TU P . .
In3 In -0.50009(10) -0.12045(2) -0.12045(2) 0.1157(11) Uani 1 2 d DS TU P . .
O1U3 O -0.4997(8) -0.1458(2) -0.1458(2) 0.135(6) Uani 1 2 d S TU P . .
O1A O -0.4790(4) -0.1550(3) -0.1932(3) 0.118(6) Uani 1 1 d D U . . .
O2A O -0.5186(4) -0.1569(4) -0.1932(3) 0.114(6) Uani 1 1 d D U . . .
O3A O -0.6227(3) -0.0440(4) -0.3386(4) 0.123(6) Uani 1 1 d D U . . .
O4A O -0.6003(3) -0.0235(3) -0.3613(3) 0.119(6) Uani 1 1 d D U . . .
O5A O -0.3973(4) -0.0303(4) -0.3660(3) 0.147(7) Uani 1 1 d D U . . .
O6A O -0.3763(3) -0.0483(4) -0.3379(4) 0.136(7) Uani 1 1 d D U . . .
C1A C -0.4987(3) -0.1104(2) -0.29165(18) 0.128(6) Uani 1 1 d DG U . . .
C2A C -0.5195(3) -0.1009(3) -0.2990(2) 0.132(7) Uani 1 1 d DG U . . .
H2A H -0.533519 -0.105291 -0.291727 0.159 Uiso 1 1 calc R U . . .
C3A C -0.5197(3) -0.0849(2) -0.3170(2) 0.129(6) Uani 1 1 d DG U . . .
C4A C -0.4991(3) -0.0785(2) -0.32758(19) 0.128(6) Uani 1 1 d DG U . . .
H4A H -0.499297 -0.067587 -0.339857 0.154 Uiso 1 1 calc R U . . .
C5A C -0.4783(3) -0.0880(2) -0.3202(2) 0.131(6) Uani 1 1 d DG U . . .
C6A C -0.4781(3) -0.1040(2) -0.3023(2) 0.129(7) Uani 1 1 d DG U . . .
H6A H -0.463865 -0.110478 -0.297265 0.155 Uiso 1 1 calc R U . . .
C7A C -0.4985(3) -0.1245(2) -0.26986(17) 0.125(6) Uani 1 1 d DG U . . .
C8A C -0.4791(3) -0.1236(3) -0.2558(2) 0.136(7) Uani 1 1 d DG U . A 1
H8A H -0.465605 -0.115690 -0.261001 0.163 Uiso 1 1 calc R U . A 1
C9A C -0.4793(3) -0.1341(3) -0.2342(2) 0.133(7) Uani 1 1 d DG U . A 1
H9A H -0.465945 -0.133444 -0.224654 0.159 Uiso 1 1 calc R U . A 1
C10A C -0.4989(3) -0.1456(2) -0.22668(17) 0.125(6) Uani 1 1 d DG U . A .
C11A C -0.5184(3) -0.1466(2) -0.2407(2) 0.121(7) Uani 1 1 d DG U . A 1
H11A H -0.531887 -0.154477 -0.235543 0.146 Uiso 1 1 calc R U . A 1
C12A C -0.5182(3) -0.1361(2) -0.2623(2) 0.125(7) Uani 1 1 d DG U . A 1
H12A H -0.531547 -0.136724 -0.271891 0.150 Uiso 1 1 calc R U . A 1
C13A C -0.4990(4) -0.1536(2) -0.2022(3) 0.111(6) Uani 1 1 d D U . . .
C14A C -0.5421(3) -0.0750(3) -0.3252(3) 0.121(6) Uani 1 1 d DG U . . .
C15A C -0.5605(4) -0.0722(5) -0.3099(3) 0.121(8) Uani 0.5 1 d DG U P B 2
H19A H -0.559211 -0.077628 -0.294470 0.145 Uiso 0.5 1 calc R U P B 2
C16A C -0.5806(3) -0.0613(5) -0.3172(3) 0.119(8) Uani 0.5 1 d DG U P B 2
H20A H -0.593119 -0.059324 -0.306785 0.143 Uiso 0.5 1 calc R U P B 2
C17A C -0.5824(3) -0.0533(3) -0.3398(3) 0.115(6) Uani 1 1 d DG U . B .
C18A C -0.5641(3) -0.0562(5) -0.3551(3) 0.114(8) Uani 0.5 1 d DG U P B 2
H22A H -0.565316 -0.050701 -0.370518 0.137 Uiso 0.5 1 calc R U P B 2
C19A C -0.5439(3) -0.0670(5) -0.3478(3) 0.116(8) Uani 0.5 1 d DG U P B 2
H23A H -0.531408 -0.069005 -0.358203 0.140 Uiso 0.5 1 calc R U P B 2
C20A C -0.5636(4) -0.0841(5) -0.3190(5) 0.122(8) Uani 0.5 1 d D U P B 1
H24A H -0.564443 -0.097538 -0.309602 0.147 Uiso 0.5 1 calc R U P B 1
C21A C -0.5838(4) -0.0734(5) -0.3267(6) 0.121(8) Uani 0.5 1 d D U P B 1
H25A H -0.598469 -0.079801 -0.323037 0.145 Uiso 0.5 1 calc R U P B 1
C22A C -0.5610(4) -0.0450(5) -0.3467(6) 0.115(8) Uani 0.5 1 d D U P B 1
H26A H -0.560165 -0.031871 -0.356523 0.138 Uiso 0.5 1 calc R U P B 1
C23A C -0.5408(4) -0.0557(5) -0.3395(6) 0.117(7) Uani 0.5 1 d D U P B 1
H27A H -0.526211 -0.049946 -0.344273 0.141 Uiso 0.5 1 calc R U P B 1
C24A C -0.6030(3) -0.0396(3) -0.3471(3) 0.117(6) Uani 1 1 d D U . . .
C25A C -0.4559(3) -0.0780(3) -0.3283(3) 0.132(7) Uani 1 1 d DG U . . .
C26A C -0.4542(3) -0.0685(3) -0.3504(3) 0.126(7) Uani 1 1 d DG U . . .
H30A H -0.466932 -0.069545 -0.360705 0.152 Uiso 1 1 calc R U . . .
C27A C -0.4340(3) -0.0576(3) -0.3572(2) 0.125(7) Uani 1 1 d DG U . . .
H31A H -0.432853 -0.051065 -0.372258 0.150 Uiso 1 1 calc R U . . .
C28A C -0.4154(3) -0.0561(3) -0.3421(3) 0.131(7) Uani 1 1 d DG U . . .
C29A C -0.4170(3) -0.0656(3) -0.3201(3) 0.138(8) Uani 1 1 d DG U . . .
H33A H -0.404327 -0.064562 -0.309701 0.166 Uiso 1 1 calc R U . . .
C30A C -0.4373(3) -0.0766(3) -0.3132(2) 0.138(8) Uani 1 1 d DG U . . .
H34A H -0.438406 -0.083042 -0.298148 0.166 Uiso 1 1 calc R U . . .
C31A C -0.3941(3) -0.0437(3) -0.3493(3) 0.137(7) Uani 1 1 d D U . . .
N1B N -0.500000 0.000000 -0.0363(4) 0.143(9) Uani 1 2 d DS TU P . .
H1B H -0.500000 0.000000 -0.021117 0.171 Uiso 0.185 2 calc R U P C 1
C1B C -0.4986(3) -0.01188(14) -0.0730(4) 0.159(10) Uani 1 1 d D U . . .
H1BA H -0.497405 -0.021554 -0.086172 0.191 Uiso 1 1 calc R U . D 1
C2B C -0.4980(4) -0.0190(3) -0.0498(3) 0.144(8) Uani 1 1 d D U . E 1
C3B C -0.4977(5) -0.0418(3) -0.0418(3) 0.147(11) Uani 1 2 d DS TU P . .
C4B C -0.4786(5) -0.0862(3) -0.0862(3) 0.157(13) Uani 1 2 d DS TU P E .
H4B H -0.464745 -0.092495 -0.092495 0.189 Uiso 1 2 calc R U P . .
C5B C -0.4776(5) -0.0692(3) -0.0692(3) 0.169(13) Uani 1 2 d DS TU P . .
H5B H -0.463108 -0.063828 -0.063828 0.203 Uiso 1 2 calc R U P E .
C6B C -0.4980(6) -0.0602(3) -0.0602(3) 0.154(10) Uani 1 2 d DS TU P E .
C7B C -0.5190(5) -0.0686(3) -0.0686(3) 0.154(13) Uani 1 2 d DS TU P . .
H7B H -0.533120 -0.062741 -0.062741 0.185 Uiso 1 2 calc R U P E .
C8B C -0.5192(5) -0.0856(3) -0.0856(3) 0.151(13) Uani 1 2 d DS TU P E .
H8B H -0.533414 -0.091344 -0.091344 0.181 Uiso 1 2 calc R U P . .
N2B N -0.4991(5) -0.0937(3) -0.0937(3) 0.130(9) Uani 1 2 d DS TU P . .
In4 In -0.4908(4) 0.000000 0.000000 0.124(12) Uani 0.13 4 d S TU P . 2
Br1 Br -0.4459(11) 0.000000 0.000000 0.20(2) Uani 0.13 4 d S T P F 2
N1C N -0.4372(5) -0.1715(3) -0.1715(3) 0.123(13) Uani 1 2 d DS TU P . .
C1C C -0.4280(4) -0.1620(4) -0.1903(3) 0.147(12) Uani 1 1 d D U . . .
H1C H -0.434825 -0.148634 -0.196865 0.177 Uiso 1 1 calc R U . . .
C2C C -0.4083(5) -0.1716(4) -0.2004(4) 0.175(12) Uani 1 1 d D U . . .
H2C H -0.401268 -0.163865 -0.213136 0.210 Uiso 1 1 calc R U . . .
C3C C -0.3985(5) -0.1923(3) -0.1923(3) 0.171(14) Uani 1 2 d DS TU P . .
C4C C -0.3796(5) -0.2050(4) -0.2050(4) 0.200(14) Uani 1 2 d DS TU P . .
C5C C -0.3761(7) -0.2004(7) -0.2285(4) 0.211(18) Uani 0.5 1 d D U P G -1
H5C H -0.385065 -0.188910 -0.236020 0.253 Uiso 0.5 1 calc R U P G -1
C6C C -0.3595(7) -0.2126(6) -0.2411(5) 0.224(18) Uani 0.5 1 d D U P G -1
H6C H -0.356737 -0.209192 -0.256902 0.269 Uiso 0.5 1 calc R U P G -1
C7C C -0.3470(5) -0.2298(4) -0.2298(4) 0.228(15) Uani 1 2 d DS TU P . .
C8C C -0.3495(8) -0.2342(8) -0.2064(5) 0.228(18) Uani 0.5 1 d D U P G -1
H8C H -0.340291 -0.245522 -0.198891 0.273 Uiso 0.5 1 calc R U P G -1
C9C C -0.3660(8) -0.2215(7) -0.1940(5) 0.214(18) Uani 0.5 1 d D U P G -1
H9C H -0.367886 -0.224206 -0.177958 0.257 Uiso 0.5 1 calc R U P G -1
C10C C -0.3304(5) -0.2438(4) -0.2438(4) 0.245(16) Uani 1 2 d DS TU P G .
C11C C -0.3343(6) -0.2669(4) -0.2482(6) 0.243(19) Uani 0.5 1 d D U P G -1
H11C H -0.347897 -0.274145 -0.242300 0.292 Uiso 0.5 1 calc R U P G -1
C12C C -0.3186(6) -0.2798(5) -0.2611(6) 0.24(2) Uani 0.5 1 d D U P G -1
H12C H -0.321420 -0.295651 -0.264470 0.290 Uiso 0.5 1 calc R U P G -1
C13C C -0.2987(5) -0.2691(4) -0.2691(4) 0.242(18) Uani 1 2 d DS TU P . .
C14C C -0.2950(6) -0.2456(5) -0.2651(8) 0.26(2) Uani 0.5 1 d D U P G -1
H14C H -0.281603 -0.238310 -0.271233 0.309 Uiso 0.5 1 calc R U P G -1
C15C C -0.3108(6) -0.2326(5) -0.2524(7) 0.25(2) Uani 0.5 1 d D U P G -1
H15C H -0.308341 -0.216603 -0.249647 0.305 Uiso 0.5 1 calc R U P G -1
N2C N -0.2817(6) -0.2817(6) -0.2817(6) 0.23(2) Uani 1 6 d DS TU P . .
N1D N -0.5606(6) -0.1703(3) -0.1703(3) 0.148(15) Uani 1 2 d DS TU P . .
C1D C -0.5699(5) -0.1607(4) -0.1890(3) 0.179(14) Uani 1 1 d D U . . .
H1D H -0.563210 -0.147138 -0.195362 0.215 Uiso 1 1 calc R U . . .
C2D C -0.5894(5) -0.1704(4) -0.1994(5) 0.207(14) Uani 1 1 d D U . . .
H2D H -0.595815 -0.163462 -0.212835 0.248 Uiso 1 1 calc R U . . .
C3D C -0.5996(7) -0.1900(5) -0.1900(5) 0.225(16) Uani 1 2 d DS TU P H .
C4D C -0.6201(6) -0.2013(5) -0.2013(5) 0.261(17) Uani 1 2 d DS TU P . .
C5D C -0.6237(7) -0.1995(8) -0.2249(5) 0.28(2) Uani 0.5 1 d D U P H -2
H5D H -0.612874 -0.191502 -0.234339 0.335 Uiso 0.5 1 calc R U P H -2
C6D C -0.6434(7) -0.2094(8) -0.2349(5) 0.30(2) Uani 0.5 1 d D U P H -2
H6D H -0.645936 -0.208382 -0.251078 0.356 Uiso 0.5 1 calc R U P H -2
C7D C -0.6592(6) -0.2208(5) -0.2208(5) 0.299(18) Uani 1 2 d DS TU P . .
C8D C -0.6556(7) -0.2228(10) -0.1971(5) 0.30(2) Uani 0.5 1 d D U P H -2
H8D H -0.666708 -0.230396 -0.187602 0.354 Uiso 0.5 1 calc R U P H -2
C9D C -0.6357(7) -0.2135(9) -0.1874(5) 0.28(2) Uani 0.5 1 d D U P H -2
H9D H -0.632615 -0.215405 -0.171398 0.337 Uiso 0.5 1 calc R U P H -2
C10D C -0.6803(6) -0.2311(5) -0.2311(5) 0.310(19) Uani 1 2 d DS TU P H .
C11D C -0.6978(6) -0.2166(5) -0.2388(8) 0.31(2) Uani 0.5 1 d D U P H -2
H11D H -0.696453 -0.200276 -0.237392 0.369 Uiso 0.5 1 calc R U P H -2
C12D C -0.7172(7) -0.2266(5) -0.2488(9) 0.31(2) Uani 0.5 1 d D U P H -2
H12D H -0.729382 -0.217083 -0.254349 0.376 Uiso 0.5 1 calc R U P H -2
C13D C -0.7191(5) -0.2506(5) -0.2506(5) 0.31(2) Uani 1 2 d DS TU P . .
C14D C -0.7014(7) -0.2651(5) -0.2432(9) 0.32(2) Uani 0.5 1 d D U P H -2
H14D H -0.702433 -0.281395 -0.245082 0.383 Uiso 0.5 1 calc R U P H -2
C15D C -0.6820(7) -0.2551(5) -0.2329(9) 0.31(2) Uani 0.5 1 d D U P H -2
H15D H -0.669889 -0.264554 -0.227086 0.374 Uiso 0.5 1 calc R U P H -2
N2D N -0.7398(8) -0.2602(8) -0.2602(8) 0.31(3) Uani 1 6 d DS TU P H .

loop_
_atom_site_aniso_label
_atom_site_aniso_U_11
_atom_site_aniso_U_22
_atom_site_aniso_U_33
_atom_site_aniso_U_23
_atom_site_aniso_U_13
_atom_site_aniso_U_12
In1 0.196(4) 0.0805(19) 0.0805(19) 0.000(2) 0.007(2) 0.007(2)
In2 0.200(4) 0.0835(19) 0.0835(19) -0.010(2) 0.004(2) 0.004(2)
In3 0.193(3) 0.0772(12) 0.0772(12) -0.0038(12) -0.002(2) -0.002(2)
O1U3 0.181(13) 0.112(9) 0.112(9) -0.019(11) 0.004(9) 0.004(9)
O1A 0.171(15) 0.101(11) 0.081(12) -0.008(10) -0.003(14) -0.009(15)
O2A 0.157(14) 0.104(11) 0.080(12) 0.011(10) -0.004(14) -0.012(15)
O3A 0.093(13) 0.156(13) 0.120(13) 0.005(11) 0.017(11) 0.004(11)
O4A 0.096(12) 0.148(15) 0.112(14) 0.022(11) 0.015(11) 0.013(12)
O5A 0.134(15) 0.191(17) 0.118(16) 0.021(13) -0.020(12) -0.006(13)
O6A 0.105(15) 0.185(16) 0.118(15) 0.016(13) -0.001(12) 0.015(13)
C1A 0.118(11) 0.163(12) 0.104(11) 0.019(9) -0.009(14) -0.012(14)
C2A 0.117(13) 0.168(14) 0.112(13) 0.026(12) -0.003(14) -0.008(14)
C3A 0.108(12) 0.163(12) 0.116(12) 0.018(10) 0.000(13) 0.001(13)
C4A 0.101(13) 0.169(13) 0.115(12) 0.021(11) -0.002(15) 0.003(15)
C5A 0.108(12) 0.174(13) 0.110(12) 0.020(11) -0.007(13) 0.001(13)
C6A 0.110(13) 0.173(14) 0.104(13) 0.019(12) -0.007(14) -0.003(14)
C7A 0.133(12) 0.143(12) 0.098(11) 0.016(10) -0.010(14) -0.016(13)
C8A 0.148(14) 0.148(14) 0.111(14) 0.019(13) -0.005(15) -0.009(13)
C9A 0.155(14) 0.138(15) 0.106(14) 0.015(12) -0.008(15) -0.005(14)
C10A 0.158(13) 0.116(11) 0.100(11) 0.010(10) -0.006(14) -0.012(13)
C11A 0.153(14) 0.117(13) 0.094(14) 0.004(12) -0.006(14) -0.022(13)
C12A 0.147(14) 0.128(14) 0.099(13) 0.003(12) -0.018(14) -0.014(13)
C13A 0.158(14) 0.097(9) 0.078(11) -0.003(9) -0.004(15) -0.011(15)
C14A 0.091(12) 0.158(13) 0.115(13) 0.009(11) 0.005(11) 0.000(12)
C15A 0.089(14) 0.158(15) 0.116(15) 0.006(13) 0.002(13) 0.000(14)
C16A 0.089(14) 0.155(16) 0.114(15) 0.005(14) 0.002(13) -0.001(14)
C17A 0.086(12) 0.151(13) 0.108(13) 0.010(11) 0.002(11) 0.001(12)
C18A 0.084(14) 0.150(15) 0.108(15) 0.013(13) 0.001(13) 0.002(14)
C19A 0.087(14) 0.152(15) 0.110(15) 0.012(13) 0.001(13) 0.002(13)
C20A 0.090(14) 0.159(16) 0.118(15) 0.008(13) 0.002(13) -0.001(14)
C21A 0.088(14) 0.158(16) 0.116(15) 0.009(13) 0.002(13) 0.001(14)
C22A 0.085(14) 0.152(15) 0.109(14) 0.015(13) 0.001(13) 0.004(13)
C23A 0.087(14) 0.154(16) 0.111(15) 0.013(13) 0.002(13) 0.003(14)
C24A 0.091(13) 0.151(13) 0.109(13) 0.013(11) 0.012(12) 0.009(12)
C25A 0.107(13) 0.179(13) 0.109(13) 0.016(12) -0.010(12) 0.004(13)
C26A 0.107(15) 0.175(15) 0.096(14) 0.011(13) -0.005(13) 0.007(13)
C27A 0.107(15) 0.174(15) 0.094(14) 0.016(13) -0.014(13) 0.008(14)
C28A 0.114(14) 0.180(14) 0.098(13) 0.017(12) -0.013(12) 0.008(13)
C29A 0.121(15) 0.181(16) 0.112(15) 0.015(14) -0.004(14) 0.013(14)
C30A 0.116(15) 0.184(15) 0.114(15) 0.021(13) -0.002(13) 0.008(14)
C31A 0.120(14) 0.185(15) 0.106(15) 0.020(12) -0.014(12) 0.003(13)
N1B 0.25(3) 0.10(2) 0.08(2) 0.000 0.000 -0.01(3)
C1B 0.28(3) 0.105(18) 0.095(16) 0.001(13) 0.01(3) 0.02(3)
C2B 0.25(2) 0.099(18) 0.084(16) -0.008(16) 0.01(2) 0.00(3)
C3B 0.24(2) 0.100(13) 0.100(13) -0.033(18) 0.01(2) 0.01(2)
C4B 0.21(3) 0.130(16) 0.130(16) -0.03(2) 0.00(2) 0.00(2)
C5B 0.23(3) 0.138(16) 0.138(16) -0.02(2) 0.00(2) 0.00(2)
C6B 0.23(2) 0.116(12) 0.116(12) -0.025(16) 0.01(2) 0.01(2)
C7B 0.21(3) 0.125(16) 0.125(16) -0.02(2) 0.00(2) 0.00(2)
C8B 0.20(3) 0.127(16) 0.127(16) -0.03(2) -0.01(2) -0.01(2)
N2B 0.17(2) 0.110(11) 0.110(11) -0.017(13) -0.013(18) -0.013(18)
In4 0.18(3) 0.094(10) 0.094(10) 0.02(3) 0.000 0.000
Br1 0.29(7) 0.15(3) 0.15(3) 0.02(7) 0.000 0.000
N1C 0.15(3) 0.112(19) 0.112(19) 0.05(2) 0.000(16) 0.000(16)
C1C 0.16(3) 0.12(2) 0.17(2) 0.04(2) 0.01(2) 0.008(19)
C2C 0.18(3) 0.17(2) 0.18(2) 0.05(2) 0.02(2) 0.02(2)
C3C 0.17(3) 0.17(2) 0.17(2) 0.06(3) 0.037(17) 0.037(17)
C4C 0.19(3) 0.20(2) 0.20(2) 0.06(3) 0.053(17) 0.053(17)
C5C 0.20(4) 0.21(3) 0.23(3) 0.06(3) 0.06(3) 0.07(3)
C6C 0.20(4) 0.23(3) 0.24(3) 0.05(3) 0.07(3) 0.08(3)
C7C 0.21(3) 0.24(2) 0.24(2) 0.05(3) 0.077(18) 0.077(18)
C8C 0.21(4) 0.24(3) 0.23(3) 0.05(3) 0.07(3) 0.06(3)
C9C 0.21(4) 0.23(3) 0.21(3) 0.05(3) 0.06(3) 0.05(3)
C10C 0.22(3) 0.26(2) 0.26(2) 0.07(3) 0.081(19) 0.081(19)
C11C 0.22(3) 0.25(3) 0.26(3) 0.06(3) 0.09(3) 0.08(3)
C12C 0.22(3) 0.25(3) 0.26(3) 0.06(3) 0.11(3) 0.07(3)
C13C 0.23(3) 0.25(2) 0.25(2) 0.06(3) 0.09(2) 0.09(2)
C14C 0.23(3) 0.27(3) 0.27(3) 0.07(3) 0.11(3) 0.08(3)
C15C 0.22(4) 0.28(3) 0.27(3) 0.07(3) 0.10(3) 0.08(3)
N2C 0.23(2) 0.23(2) 0.23(2) 0.08(2) 0.08(2) 0.08(2)
N1D 0.19(4) 0.13(2) 0.13(2) 0.01(3) 0.001(18) 0.001(18)
C1D 0.21(3) 0.14(2) 0.18(3) 0.00(2) -0.05(2) -0.02(2)
C2D 0.23(3) 0.18(3) 0.21(3) 0.05(2) -0.07(2) -0.06(2)
C3D 0.23(3) 0.23(2) 0.23(2) 0.08(3) -0.094(19) -0.094(19)
C4D 0.25(3) 0.27(2) 0.27(2) 0.09(3) -0.11(2) -0.11(2)
C5D 0.26(4) 0.29(3) 0.29(3) 0.09(3) -0.12(3) -0.14(3)
C6D 0.27(4) 0.31(3) 0.31(3) 0.10(3) -0.13(3) -0.14(3)
C7D 0.28(3) 0.31(2) 0.31(2) 0.10(3) -0.14(2) -0.14(2)
C8D 0.28(4) 0.30(3) 0.30(3) 0.09(3) -0.12(3) -0.12(3)
C9D 0.27(4) 0.29(3) 0.28(3) 0.09(3) -0.12(3) -0.11(3)
C10D 0.28(3) 0.33(2) 0.33(2) 0.10(3) -0.14(2) -0.14(2)
C11D 0.28(4) 0.32(3) 0.33(3) 0.11(3) -0.14(3) -0.12(3)
C12D 0.28(4) 0.32(3) 0.34(3) 0.12(4) -0.12(3) -0.12(3)
C13D 0.29(3) 0.32(2) 0.32(2) 0.12(3) -0.13(3) -0.13(3)
C14D 0.29(4) 0.33(3) 0.33(3) 0.12(4) -0.15(3) -0.13(3)
C15D 0.28(4) 0.32(3) 0.33(3) 0.12(4) -0.15(3) -0.14(3)
N2D 0.31(3) 0.31(3) 0.31(3) 0.13(3) -0.13(3) -0.13(3)

loop_
_atom_type_symbol
_atom_type_description
_atom_type_scat_dispersion_real
_atom_type_scat_dispersion_imag
_atom_type_scat_source
C C 0.0181 0.0091 'International Tables Vol C Tables 4.2.6.8 and 6.1.1.4'
H H 0.0000 0.0000 'International Tables Vol C Tables 4.2.6.8 and 6.1.1.4'
Br Br -0.6763 1.2805 'International Tables Vol C Tables 4.2.6.8 and 6.1.1.4'
In In 0.0822 5.0449 'International Tables Vol C Tables 4.2.6.8 and 6.1.1.4'
N N 0.0311 0.0180 'International Tables Vol C Tables 4.2.6.8 and 6.1.1.4'
O O 0.0492 0.0322 'International Tables Vol C Tables 4.2.6.8 and 6.1.1.4'

loop_
_geom_angle_atom_site_label_1
_geom_angle_atom_site_label_2
_geom_angle_atom_site_label_3
_geom_angle
_geom_angle_site_symmetry_1
_geom_angle_site_symmetry_3
O1U3 In1 O3A 93.1(8) . 28_454
O1U3 In1 O3A 93.1(8) . 37_445
O3A In1 O3A 95.5(11) 28_454 37_445
O1U3 In1 O1A 93.5(8) . 22
O3A In1 O1A 173.1(8) 28_454 22
O3A In1 O1A 85.9(8) 37_445 22
O1U3 In1 O1A 93.5(8) . .
O3A In1 O1A 85.9(8) 28_454 .
O3A In1 O1A 173.1(8) 37_445 .
O1A In1 O1A 91.9(11) 22 .
O1U3 In1 N1C 174.4(10) . .
O3A In1 N1C 90.6(7) 28_454 .
O3A In1 N1C 90.6(7) 37_445 .
O1A In1 N1C 82.6(7) 22 .
O1A In1 N1C 82.6(7) . .
O1U3 In2 N1D 177.2(10) . .
O1U3 In2 O2A 92.1(8) . .
N1D In2 O2A 85.8(7) . .
O1U3 In2 O2A 92.1(8) . 22
N1D In2 O2A 85.8(7) . 22
O2A In2 O2A 85.9(11) . 22
O1U3 In2 O6A 99.0(8) . 42_444
N1D In2 O6A 83.0(7) . 42_444
O2A In2 O6A 168.6(8) . 42_444
O2A In2 O6A 91.1(8) 22 42_444
O1U3 In2 O6A 99.0(8) . 26_444
N1D In2 O6A 83.0(7) . 26_444
O2A In2 O6A 91.1(8) . 26_444
O2A In2 O6A 168.6(8) 22 26_444
O6A In2 O6A 89.7(11) 42_444 26_444
O1U3 In3 O4A 91.7(10) . 37_445
O1U3 In3 O4A 91.7(10) . 28_454
O4A In3 O4A 98.1(11) 37_445 28_454
O1U3 In3 O5A 95.0(12) . 42_444
O4A In3 O5A 94.5(7) 37_445 42_444
O4A In3 O5A 165.5(9) 28_454 42_444
O1U3 In3 O5A 95.0(12) . 26_444
O4A In3 O5A 165.5(9) 37_445 26_444
O4A In3 O5A 94.5(7) 28_454 26_444
O5A In3 O5A 72.2(12) 42_444 26_444
O1U3 In3 N2B 177.9(15) . .
O4A In3 N2B 86.9(7) 37_445 .
O4A In3 N2B 86.9(7) 28_454 .
O5A In3 N2B 86.7(8) 42_444 .
O5A In3 N2B 86.7(8) 26_444 .
In1 O1U3 In2 124.5(9) . .
In1 O1U3 In3 118(2) . .
In2 O1U3 In3 118(2) . .
C13A O1A In1 129.5(15) . .
C13A O2A In2 132.4(15) . .
C24A O3A In1 135.7(17) . 26_444
C24A O4A In3 138.5(16) . 26_444
C31A O5A In3 134.9(17) . 28_454
C31A O6A In2 123.8(17) . 28_454
C2A C1A C6A 120.0 . .
C2A C1A C7A 118.4(11) . .
C6A C1A C7A 120.9(11) . .
C3A C2A C1A 120.0 . .
C3A C2A H2A 120.0 . .
C1A C2A H2A 120.0 . .
C2A C3A C4A 120.0 . .
C2A C3A C14A 120.0(8) . .
C4A C3A C14A 119.9(8) . .
C5A C4A C3A 120.0 . .
C5A C4A H4A 120.0 . .
C3A C4A H4A 120.0 . .
C4A C5A C6A 120.0 . .
C4A C5A C25A 120.2(8) . .
C6A C5A C25A 118.8(8) . .
C5A C6A C1A 120.0 . .
C5A C6A H6A 120.0 . .
C1A C6A H6A 120.0 . .
C8A C7A C12A 120.0 . .
C8A C7A C1A 118.1(10) . .
C12A C7A C1A 121.4(10) . .
C7A C8A C9A 120.0 . .
C7A C8A H8A 120.0 . .
C9A C8A H8A 120.0 . .
C10A C9A C8A 120.0 . .
C10A C9A H9A 120.0 . .
C8A C9A H9A 120.0 . .
C9A C10A C11A 120.0 . .
C9A C10A C13A 116.7(9) . .
C11A C10A C13A 122.7(9) . .
C12A C11A C10A 120.0 . .
C12A C11A H11A 120.0 . .
C10A C11A H11A 120.0 . .
C11A C12A C7A 120.0 . .
C11A C12A H12A 120.0 . .
C7A C12A H12A 120.0 . .
O2A C13A O1A 129.8(18) . .
O2A C13A C10A 116.2(15) . .
O1A C13A C10A 113.9(14) . .
C15A C14A C19A 120.0 . .
C23A C14A C20A 120.2(12) . .
C15A C14A C3A 120.3(9) . .
C19A C14A C3A 119.5(9) . .
C23A C14A C3A 116.7(13) . .
C20A C14A C3A 123.1(14) . .
C16A C15A C14A 120.0 . .
C16A C15A H19A 120.0 . .
C14A C15A H19A 120.0 . .
C15A C16A C17A 120.0 . .
C15A C16A H20A 120.0 . .
C17A C16A H20A 120.0 . .
C22A C17A C21A 119.9(12) . .
C18A C17A C16A 120.0 . .
C22A C17A C24A 116.7(14) . .
C21A C17A C24A 123.4(14) . .
C18A C17A C24A 119.7(9) . .
C16A C17A C24A 120.1(9) . .
C19A C18A C17A 120.0 . .
C19A C18A H22A 120.0 . .
C17A C18A H22A 120.0 . .
C18A C19A C14A 120.0 . .
C18A C19A H23A 120.0 . .
C14A C19A H23A 120.0 . .
C14A C20A C21A 119.8(18) . .
C14A C20A H24A 120.1 . .
C21A C20A H24A 120.1 . .
C17A C21A C20A 119.7(18) . .
C17A C21A H25A 120.1 . .
C20A C21A H25A 120.1 . .
C17A C22A C23A 120.7(18) . .
C17A C22A H26A 119.6 . .
C23A C22A H26A 119.6 . .
C22A C23A C14A 119.5(18) . .
C22A C23A H27A 120.3 . .
C14A C23A H27A 120.3 . .
O4A C24A O3A 121(2) . .
O4A C24A C17A 118.6(16) . .
O3A C24A C17A 120.2(16) . .
C26A C25A C30A 120.0 . .
C26A C25A C5A 119.9(9) . .
C30A C25A C5A 119.9(9) . .
C25A C26A C27A 120.0 . .
C25A C26A H30A 120.0 . .
C27A C26A H30A 120.0 . .
C26A C27A C28A 120.0 . .
C26A C27A H31A 120.0 . .
C28A C27A H31A 120.0 . .
C29A C28A C27A 120.0 . .
C29A C28A C31A 120.4(9) . .
C27A C28A C31A 119.5(9) . .
C28A C29A C30A 120.0 . .
C28A C29A H33A 120.0 . .
C30A C29A H33A 120.0 . .
C29A C30A C25A 120.0 . .
C29A C30A H34A 120.0 . .
C25A C30A H34A 120.0 . .
O6A C31A O5A 132(2) . .
O6A C31A C28A 115.3(16) . .
O5A C31A C28A 113.1(16) . .
C2B N1B C2B 110(2) . 3_455
C2B N1B In4 125.4(11) . 3_455
C2B N1B In4 122.5(11) 3_455 3_455
In4 N1B In4 28.5(13) 3_455 .
C2B N1B H1B 125.1 . .
C2B N1B H1B 125.1 3_455 .
C1B C1B C2B 107.1(8) 3_455 .
C1B C1B H1BA 126.4 3_455 .
C2B C1B H1BA 126.4 . .
N1B C2B C3B 125(2) . .
N1B C2B C1B 108.0(17) . .
C3B C2B C1B 126.4(15) . .
C2B C3B C2B 129(3) 22 .
C2B C3B C6B 115.7(14) 22 .
C2B C3B C6B 115.7(14) . .
N2B C4B C5B 119(2) . .
N2B C4B H4B 120.3 . .
C5B C4B H4B 120.3 . .
C6B C5B C4B 120(2) . .
C6B C5B H5B 120.1 . .
C4B C5B H5B 120.1 . .
C5B C6B C7B 118(2) . .
C5B C6B C3B 121.4(18) . .
C7B C6B C3B 120.2(18) . .
C8B C7B C6B 120(2) . .
C8B C7B H7B 120.0 . .
C6B C7B H7B 120.0 . .
N2B C8B C7B 119(2) . .
N2B C8B H8B 120.4 . .
C7B C8B H8B 120.4 . .
C4B N2B C8B 123(2) . .
C4B N2B In3 118.7(17) . .
C8B N2B In3 118.2(17) . .
In4 In4 N1B 75.8(6) 3_455 .
N1B In4 N1B 86.5(3) . 5_455
N1B In4 N1B 86.5(3) . 7_455
N1B In4 N1B 151.5(13) 5_455 7_455
In4 In4 N1B 75.8(6) 3_455 6
N1B In4 N1B 151.5(13) . 6
N1B In4 N1B 86.5(3) 5_455 6
N1B In4 N1B 86.5(3) 7_455 6
In4 In4 Br1 180.0 3_455 .
N1B In4 Br1 104.2(6) . .
N1B In4 Br1 104.2(6) 5_455 .
N1B In4 Br1 104.2(6) 7_455 .
N1B In4 Br1 104.2(6) 6 .
C1C N1C C1C 121(3) 22 .
C1C N1C In1 119.5(15) 22 .
C1C N1C In1 119.5(15) . .
N1C C1C C2C 121(2) . .
N1C C1C H1C 119.7 . .
C2C C1C H1C 119.7 . .
C1C C2C C3C 121.6(18) . .
C1C C2C H2C 119.2 . .
C3C C2C H2C 119.2 . .
C2C C3C C2C 114(2) 22 .
C2C C3C C4C 122.9(12) 22 .
C2C C3C C4C 122.9(12) . .
C9C C4C C5C 119.4(19) . .
C9C C4C C3C 121.5(12) . .
C5C C4C C3C 119.2(12) . .
C6C C5C C4C 121(2) . .
C6C C5C H5C 119.7 . .
C4C C5C H5C 119.7 . .
C5C C6C C7C 118.4(19) . .
C5C C6C H6C 120.8 . .
C7C C6C H6C 120.8 . .
C8C C7C C6C 122.1(19) . .
C8C C7C C10C 119.9(12) . .
C6C C7C C10C 118.0(12) . .
C7C C8C C9C 118(2) . .
C7C C8C H8C 120.8 . .
C9C C8C H8C 120.8 . .
C4C C9C C8C 121(2) . .
C4C C9C H9C 119.6 . .
C8C C9C H9C 119.6 . .
C11C C10C C15C 121.2(18) . .
C11C C10C C7C 121.1(15) . .
C15C C10C C7C 117.8(15) . .
C10C C11C C12C 120(2) . .
C10C C11C H11C 119.8 . .
C12C C11C H11C 119.8 . .
C13C C12C C11C 118.7(19) . .
C13C C12C H12C 120.6 . .
C11C C12C H12C 120.6 . .
C12C C13C C14C 120.7(17) . .
C12C C13C N2C 120.9(16) . .
C14C C13C N2C 118.4(17) . .
C15C C14C C13C 120.7(19) . .
C15C C14C H14C 119.6 . .
C13C C14C H14C 119.6 . .
C14C C15C C10C 118(2) . .
C14C C15C H15C 120.9 . .
C10C C15C H15C 120.9 . .
C13C N2C C13C 116.5(11) 12 11
C13C N2C C13C 116.4(11) 12 .
C13C N2C C13C 116.4(11) 11 .
C1D N1D C1D 121(3) 22 .
C1D N1D In2 119.5(16) 22 .
C1D N1D In2 119.5(16) . .
N1D C1D C2D 121(2) . .
N1D C1D H1D 119.6 . .
C2D C1D H1D 119.6 . .
C3D C2D C1D 120.1(19) . .
C3D C2D H2D 119.9 . .
C1D C2D H2D 119.9 . .
C2D C3D C2D 117(3) 22 .
C2D C3D C4D 121.3(13) 22 .
C2D C3D C4D 121.3(13) . .
C5D C4D C9D 120.3(19) . .
C5D C4D C3D 120.9(14) . .
C9D C4D C3D 118.8(14) . .
C4D C5D C6D 120(2) . .
C4D C5D H5D 120.0 . .
C6D C5D H5D 120.0 . .
C7D C6D C5D 119(2) . .
C7D C6D H6D 120.5 . .
C5D C6D H6D 120.5 . .
C6D C7D C8D 121.6(19) . .
C6D C7D C10D 119.6(14) . .
C8D C7D C10D 118.9(14) . .
C7D C8D C9D 119(2) . .
C7D C8D H8D 120.5 . .
C9D C8D H8D 120.5 . .
C8D C9D C4D 120(2) . .
C8D C9D H9D 119.9 . .
C4D C9D H9D 119.9 . .
C11D C10D C15D 122.1(18) . .
C11D C10D C7D 118.8(15) . .
C15D C10D C7D 119.1(15) . .
C10D C11D C12D 118(2) . .
C10D C11D H11D 121.1 . .
C12D C11D H11D 121.1 . .
C11D C12D C13D 120.6(19) . .
C11D C12D H12D 119.7 . .
C13D C12D H12D 119.7 . .
C12D C13D C14D 121.3(17) . .
C12D C13D N2D 118.8(16) . .
C14D C13D N2D 119.9(16) . .
C13D C14D C15D 118.1(19) . .
C13D C14D H14D 120.9 . .
C15D C14D H14D 120.9 . .
C10D C15D C14D 120(2) . .
C10D C15D H15D 120.0 . .
C14D C15D H15D 120.0 . .
C13D N2D C13D 119.9(2) . 16_445
C13D N2D C13D 119.9(2) . 15_454
C13D N2D C13D 119.9(2) 16_445 15_454

loop_
_geom_bond_atom_site_label_1
_geom_bond_atom_site_label_2
_geom_bond_distance
_geom_bond_site_symmetry_2
In1 O1U3 1.99(4) .
In1 O3A 2.140(18) 28_454
In1 O3A 2.140(18) 37_445
In1 O1A 2.175(17) 22
In1 O1A 2.175(17) .
In1 N1C 2.20(3) .
In2 O1U3 2.01(4) .
In2 N1D 2.04(4) .
In2 O2A 2.180(17) .
In2 O2A 2.181(17) 22
In2 O6A 2.23(2) 42_444
In2 O6A 2.23(2) 26_444
In3 O1U3 2.077(18) .
In3 O4A 2.082(17) 37_445
In3 O4A 2.082(17) 28_454
In3 O5A 2.17(2) 42_444
In3 O5A 2.17(2) 26_444
In3 N2B 2.19(2) .
O1A C13A 1.272(14) .
O2A C13A 1.258(14) .
O3A C24A 1.262(14) .
O4A C24A 1.253(14) .
O5A C31A 1.251(14) .
O6A C31A 1.248(14) .
C1A C2A 1.3900 .
C1A C6A 1.3900 .
C1A C7A 1.5021(17) .
C2A C3A 1.3900 .
C2A H2A 0.9500 .
C3A C4A 1.3900 .
C3A C14A 1.495(12) .
C4A C5A 1.3900 .
C4A H4A 0.9500 .
C5A C6A 1.3900 .
C5A C25A 1.497(13) .
C6A H6A 0.9500 .
C7A C8A 1.3900 .
C7A C12A 1.3900 .
C8A C9A 1.3900 .
C8A H8A 0.9500 .
C9A C10A 1.3900 .
C9A H9A 0.9500 .
C10A C11A 1.3900 .
C10A C13A 1.490(14) .
C11A C12A 1.3900 .
C11A H11A 0.9500 .
C12A H12A 0.9500 .
C14A C15A 1.3900 .
C14A C19A 1.3900 .
C14A C23A 1.392(15) .
C14A C20A 1.394(15) .
C15A C16A 1.3900 .
C15A H19A 0.9500 .
C16A C17A 1.3900 .
C16A H20A 0.9500 .
C17A C22A 1.386(15) .
C17A C21A 1.389(15) .
C17A C18A 1.3900 .
C17A C24A 1.494(15) .
C18A C19A 1.3900 .
C18A H22A 0.9500 .
C19A H23A 0.9500 .
C20A C21A 1.398(15) .
C20A H24A 0.9500 .
C21A H25A 0.9500 .
C22A C23A 1.387(15) .
C22A H26A 0.9500 .
C23A H27A 0.9500 .
C25A C26A 1.3900 .
C25A C30A 1.3900 .
C26A C27A 1.3900 .
C26A H30A 0.9500 .
C27A C28A 1.3900 .
C27A H31A 0.9500 .
C28A C29A 1.3900 .
C28A C31A 1.488(15) .
C29A C30A 1.3900 .
C29A H33A 0.9500 .
C30A H34A 0.9500 .
N1B C2B 1.352(13) .
N1B C2B 1.352(13) 3_455
N1B In4 2.17(2) 3_455
N1B In4 2.17(2) .
N1B H1B 0.8800 .
C1B C1B 1.383(15) 3_455
C1B C2B 1.403(14) .
C1B H1BA 0.9500 .
C2B C3B 1.397(14) .
C3B C6B 1.506(16) .
C4B N2B 1.332(15) .
C4B C5B 1.392(15) .
C4B H4B 0.9500 .
C5B C6B 1.391(15) .
C5B H5B 0.9500 .
C6B C7B 1.394(15) .
C7B C8B 1.385(15) .
C7B H7B 0.9500 .
C8B N2B 1.339(15) .
C8B H8B 0.9500 .
In4 In4 1.07(5) 3_455
In4 Br1 2.60(7) .
N1C C1C 1.329(14) 22
N1C C1C 1.329(14) .
C1C C2C 1.395(15) .
C1C H1C 0.9500 .
C2C C3C 1.406(14) .
C2C H2C 0.9500 .
C3C C4C 1.510(16) .
C4C C9C 1.392(15) .
C4C C5C 1.401(15) .
C5C C6C 1.393(15) .
C5C H5C 0.9500 .
C6C C7C 1.393(15) .
C6C H6C 0.9500 .
C7C C8C 1.387(15) .
C7C C10C 1.491(16) .
C8C C9C 1.397(15) .
C8C H8C 0.9500 .
C9C H9C 0.9500 .
C10C C11C 1.385(15) .
C10C C15C 1.394(15) .
C11C C12C 1.397(15) .
C11C H11C 0.9500 .
C12C C13C 1.386(15) .
C12C H12C 0.9500 .
C13C C14C 1.395(15) .
C13C N2C 1.425(15) .
C14C C15C 1.393(15) .
C14C H14C 0.9500 .
C15C H15C 0.9500 .
N1D C1D 1.330(14) 22
N1D C1D 1.330(14) .
C1D C2D 1.395(15) .
C1D H1D 0.9500 .
C2D C3D 1.389(14) .
C2D H2D 0.9500 .
C3D C4D 1.500(16) .
C4D C5D 1.389(15) .
C4D C9D 1.397(15) .
C5D C6D 1.398(15) .
C5D H5D 0.9500 .
C6D C7D 1.390(15) .
C6D H6D 0.9500 .
C7D C8D 1.391(15) .
C7D C10D 1.491(16) .
C8D C9D 1.392(15) .
C8D H8D 0.9500 .
C9D H9D 0.9500 .
C10D C11D 1.388(15) .
C10D C15D 1.390(15) .
C11D C12D 1.392(15) .
C11D H11D 0.9500 .
C12D C13D 1.393(15) .
C12D H12D 0.9500 .
C13D C14D 1.395(15) .
C13D N2D 1.432(15) .
C14D C15D 1.397(15) .
C14D H14D 0.9500 .
C15D H15D 0.9500 .

loop_
_geom_torsion_atom_site_label_1
_geom_torsion_atom_site_label_2
_geom_torsion_atom_site_label_3
_geom_torsion_atom_site_label_4
_geom_torsion
_geom_torsion_site_symmetry_1
_geom_torsion_site_symmetry_2
_geom_torsion_site_symmetry_3
_geom_torsion_site_symmetry_4
C6A C1A C2A C3A 0.0 . . . .
C7A C1A C2A C3A 170.2(11) . . . .
C1A C2A C3A C4A 0.0 . . . .
C1A C2A C3A C14A 178.8(12) . . . .
C2A C3A C4A C5A 0.0 . . . .
C14A C3A C4A C5A -178.8(12) . . . .
C3A C4A C5A C6A 0.0 . . . .
C3A C4A C5A C25A -168.4(12) . . . .
C4A C5A C6A C1A 0.0 . . . .
C25A C5A C6A C1A 168.5(12) . . . .
C2A C1A C6A C5A 0.0 . . . .
C7A C1A C6A C5A -170.0(11) . . . .
C2A C1A C7A C8A -145.6(9) . . . .
C6A C1A C7A C8A 24.5(13) . . . .
C2A C1A C7A C12A 26.6(13) . . . .
C6A C1A C7A C12A -163.2(9) . . . .
C12A C7A C8A C9A 0.0 . . . .
C1A C7A C8A C9A 172.3(11) . . . .
C7A C8A C9A C10A 0.0 . . . .
C8A C9A C10A C11A 0.0 . . . .
C8A C9A C10A C13A -171.7(11) . . . .
C9A C10A C11A C12A 0.0 . . . .
C13A C10A C11A C12A 171.1(12) . . . .
C10A C11A C12A C7A 0.0 . . . .
C8A C7A C12A C11A 0.0 . . . .
C1A C7A C12A C11A -172.1(11) . . . .
In2 O2A C13A O1A 19(3) . . . .
In2 O2A C13A C10A -157.1(14) . . . .
In1 O1A C13A O2A -14(2) . . . .
In1 O1A C13A C10A 162.8(13) . . . .
C9A C10A C13A O2A 157.5(14) . . . .
C11A C10A C13A O2A -13.9(18) . . . .
C9A C10A C13A O1A -19.5(16) . . . .
C11A C10A C13A O1A 169.1(14) . . . .
C2A C3A C14A C15A 30.9(18) . . . .
C4A C3A C14A C15A -150.3(16) . . . .
C2A C3A C14A C19A -154.1(15) . . . .
C4A C3A C14A C19A 24.6(19) . . . .
C2A C3A C14A C23A 166.5(19) . . . .
C4A C3A C14A C23A -15(2) . . . .
C2A C3A C14A C20A -13.0(18) . . . .
C4A C3A C14A C20A 165.8(17) . . . .
C19A C14A C15A C16A 0.0 . . . .
C3A C14A C15A C16A 174.9(12) . . . .
C14A C15A C16A C17A 0.0 . . . .
C15A C16A C17A C18A 0.0 . . . .
C15A C16A C17A C24A -173.9(12) . . . .
C16A C17A C18A C19A 0.0 . . . .
C24A C17A C18A C19A 174.0(12) . . . .
C17A C18A C19A C14A 0.0 . . . .
C15A C14A C19A C18A 0.0 . . . .
C3A C14A C19A C18A -175.0(12) . . . .
C23A C14A C20A C21A -1.8(16) . . . .
C3A C14A C20A C21A 177.7(14) . . . .
C22A C17A C21A C20A 5(2) . . . .
C24A C17A C21A C20A -174.6(14) . . . .
C14A C20A C21A C17A -2.2(15) . . . .
C21A C17A C22A C23A -4(3) . . . .
C24A C17A C22A C23A 176(3) . . . .
C17A C22A C23A C14A 0(4) . . . .
C20A C14A C23A C22A 3(3) . . . .
C3A C14A C23A C22A -177(2) . . . .
In3 O4A C24A O3A -6(3) 26_444 . . .
In3 O4A C24A C17A 175.2(16) 26_444 . . .
In1 O3A C24A O4A 3(3) 26_444 . . .
In1 O3A C24A C17A -178.5(15) 26_444 . . .
C22A C17A C24A O4A 9(2) . . . .
C21A C17A C24A O4A -171(2) . . . .
C18A C17A C24A O4A -30(2) . . . .
C16A C17A C24A O4A 144(2) . . . .
C22A C17A C24A O3A -169(2) . . . .
C21A C17A C24A O3A 10(2) . . . .
C18A C17A C24A O3A 151.4(19) . . . .
C16A C17A C24A O3A -35(2) . . . .
C4A C5A C25A C26A -33.1(14) . . . .
C6A C5A C25A C26A 158.4(9) . . . .
C4A C5A C25A C30A 141.6(11) . . . .
C6A C5A C25A C30A -26.9(13) . . . .
C30A C25A C26A C27A 0.0 . . . .
C5A C25A C26A C27A 174.7(12) . . . .
C25A C26A C27A C28A 0.0 . . . .
C26A C27A C28A C29A 0.0 . . . .
C26A C27A C28A C31A -178.2(13) . . . .
C27A C28A C29A C30A 0.0 . . . .
C31A C28A C29A C30A 178.2(13) . . . .
C28A C29A C30A C25A 0.0 . . . .
C26A C25A C30A C29A 0.0 . . . .
C5A C25A C30A C29A -174.7(12) . . . .
In2 O6A C31A O5A 5(3) 28_454 . . .
In2 O6A C31A C28A -174.5(12) 28_454 . . .
In3 O5A C31A O6A -21(3) 28_454 . . .
In3 O5A C31A C28A 158.1(18) 28_454 . . .
C29A C28A C31A O6A 20.4(18) . . . .
C27A C28A C31A O6A -161.4(15) . . . .
C29A C28A C31A O5A -159.2(16) . . . .
C27A C28A C31A O5A 19.0(18) . . . .
C2B N1B C2B C3B -173.8(18) 3_455 . . .
C2B N1B C2B C1B 0.3(5) 3_455 . . .
C1B C1B C2B N1B -0.7(12) 3_455 . . .
C1B C1B C2B C3B 173(2) 3_455 . . .
N1B C2B C3B C2B -4(3) . . . 22
C1B C2B C3B C2B -177.2(12) . . . 22
N1B C2B C3B C6B 173(2) . . . .
C1B C2B C3B C6B 0.3(14) . . . .
N2B C4B C5B C6B 0.000(1) . . . .
C4B C5B C6B C7B 0.000(1) . . . .
C4B C5B C6B C3B 180.000(0) . . . .
C2B C3B C6B C5B -91.1(9) 22 . . .
C2B C3B C6B C5B 91.1(9) . . . .
C2B C3B C6B C7B 88.9(9) 22 . . .
C2B C3B C6B C7B -88.9(9) . . . .
C5B C6B C7B C8B 0.000(1) . . . .
C3B C6B C7B C8B 180.000(0) . . . .
C6B C7B C8B N2B 0.000(1) . . . .
C5B C4B N2B C8B 0.000(1) . . . .
C5B C4B N2B In3 180.000(0) . . . .
C7B C8B N2B C4B 0.000(1) . . . .
C7B C8B N2B In3 180.000(0) . . . .
C1C N1C C1C C2C -0.1(14) 22 . . .
In1 N1C C1C C2C -177.2(18) . . . .
N1C C1C C2C C3C 5(2) . . . .
C1C C2C C3C C2C -9(3) . . . 22
C1C C2C C3C C4C 170(2) . . . .
C2C C3C C4C C9C -19(3) 22 . . .
C2C C3C C4C C9C 162(3) . . . .
C2C C3C C4C C5C 159(2) 22 . . .
C2C C3C C4C C5C -19(3) . . . .
C9C C4C C5C C6C 1.6(18) . . . .
C3C C4C C5C C6C -177(2) . . . .
C4C C5C C6C C7C 1.7(15) . . . .
C5C C6C C7C C8C -4(3) . . . .
C5C C6C C7C C10C 176(2) . . . .
C6C C7C C8C C9C 3(4) . . . .
C10C C7C C8C C9C -177(4) . . . .
C5C C4C C9C C8C -3(4) . . . .
C3C C4C C9C C8C 176(4) . . . .
C7C C8C C9C C4C 0(5) . . . .
C8C C7C C10C C11C 68(3) . . . .
C6C C7C C10C C11C -112(3) . . . .
C8C C7C C10C C15C -112(3) . . . .
C6C C7C C10C C15C 68(3) . . . .
C15C C10C C11C C12C 1.0(17) . . . .
C7C C10C C11C C12C -179.6(15) . . . .
C10C C11C C12C C13C 1.4(16) . . . .
C11C C12C C13C C14C -3(3) . . . .
C11C C12C C13C N2C 177.7(17) . . . .
C12C C13C C14C C15C 3(4) . . . .
N2C C13C C14C C15C -178(3) . . . .
C13C C14C C15C C10C 0(5) . . . .
C11C C10C C15C C14C -2(4) . . . .
C7C C10C C15C C14C 179(3) . . . .
C12C C13C N2C C13C 148(3) . . . 12
C14C C13C N2C C13C -31(3) . . . 12
C12C C13C N2C C13C -68(4) . . . 11
C14C C13C N2C C13C 112(3) . . . 11
C1D N1D C1D C2D -1.6(16) 22 . . .
In2 N1D C1D C2D 174(2) . . . .
N1D C1D C2D C3D 1(4) . . . .
C1D C2D C3D C2D 0(6) . . . 22
C1D C2D C3D C4D -178(3) . . . .
C2D C3D C4D C5D -150(4) 22 . . .
C2D C3D C4D C5D 28(4) . . . .
C2D C3D C4D C9D 31(4) 22 . . .
C2D C3D C4D C9D -152(4) . . . .
C9D C4D C5D C6D 1.7(19) . . . .
C3D C4D C5D C6D -178(2) . . . .
C4D C5D C6D C7D 0.6(16) . . . .
C5D C6D C7D C8D -1(3) . . . .
C5D C6D C7D C10D 179(2) . . . .
C6D C7D C8D C9D -1(4) . . . .
C10D C7D C8D C9D 179(4) . . . .
C7D C8D C9D C4D 3(5) . . . .
C5D C4D C9D C8D -4(4) . . . .
C3D C4D C9D C8D 176(4) . . . .
C6D C7D C10D C11D -72(3) . . . .
C8D C7D C10D C11D 108(3) . . . .
C6D C7D C10D C15D 108(3) . . . .
C8D C7D C10D C15D -72(3) . . . .
C15D C10D C11D C12D -0.6(18) . . . .
C7D C10D C11D C12D 179.1(17) . . . .
C10D C11D C12D C13D 0.7(16) . . . .
C11D C12D C13D C14D -2(3) . . . .
C11D C12D C13D N2D 178(2) . . . .
C12D C13D C14D C15D 3(4) . . . .
N2D C13D C14D C15D -177(3) . . . .
C11D C10D C15D C14D 2(4) . . . .
C7D C10D C15D C14D -178(3) . . . .
C13D C14D C15D C10D -3(5) . . . .
C12D C13D N2D C13D -141(4) . . . 16_445
C14D C13D N2D C13D 39(4) . . . 16_445
C12D C13D N2D C13D 45(5) . . . 15_454
C14D C13D N2D C13D -135(4) . . . 15_454

loop_
_platon_squeeze_void_nr
_platon_squeeze_void_average_x
_platon_squeeze_void_average_y
_platon_squeeze_void_average_z
_platon_squeeze_void_volume
_platon_squeeze_void_count_electrons
_platon_squeeze_void_content
1 0.249 0.004 0.149 136872 27203 ' '
